data_4029706
loop_
_publ_author_name
'Sell, Hanno'
'N\"ather, Christian'
'Herges, Rainer'

_publ_section_title
;
 Amino-substituted diazocines as pincer-type photochromic switches.
;
_journal_name_full 'Beilstein journal of organic chemistry'
_journal_page_first 1
_journal_page_last 7
_journal_paper_doi 10.3762/bjoc.9.1
_journal_volume 9
_journal_year 2013
_chemical_formula_sum 'C14 H14 N4'
_chemical_formula_weight 238.29
_chemical_name_systematic
; 
 ? 
;
_space_group_IT_number 15
_symmetry_cell_setting monoclinic
_symmetry_space_group_name_Hall '-C 2yc'
_symmetry_space_group_name_H-M 'C 1 2/c 1'
_atom_sites_solution_hydrogens geom
_atom_sites_solution_primary direct
_atom_sites_solution_secondary difmap
_audit_creation_method SHELXL-97
_cell_angle_alpha 90.00
_cell_angle_beta 120.280(6)
_cell_angle_gamma 90.00
_cell_formula_units_Z 8
_cell_length_a 25.9277(15)
_cell_length_b 7.9561(6)
_cell_length_c 13.1658(7)
_cell_measurement_temperature 200(2)
_cell_volume 2345.4(3)
_computing_cell_refinement 'STOE IPDS-1 program package'
_computing_data_collection 'STOE IPDS-1 program package'
_computing_data_reduction 'STOE IPDS-1 program package'
_computing_publication_material 'XCIF in SHELXTL-PC'
_computing_structure_refinement 'SHELXL-97 (Sheldrick, 1997)'
_computing_structure_solution 'SHELXS-97 (Sheldrick, 1990)'
_diffrn_ambient_temperature 200(2)
_diffrn_measured_fraction_theta_full 0.978
_diffrn_measured_fraction_theta_max 0.978
_diffrn_measurement_device_type 'STOE IPDS-1'
_diffrn_measurement_method 'Phi scans'
_diffrn_radiation_monochromator graphite
_diffrn_radiation_source 'fine-focus sealed tube'
_diffrn_radiation_type MoK\a
_diffrn_radiation_wavelength 0.71073
_diffrn_reflns_av_R_equivalents 0.0491
_diffrn_reflns_av_sigmaI/netI 0.0419
_diffrn_reflns_limit_h_max 32
_diffrn_reflns_limit_h_min -32
_diffrn_reflns_limit_k_max 10
_diffrn_reflns_limit_k_min -10
_diffrn_reflns_limit_l_max 15
_diffrn_reflns_limit_l_min -16
_diffrn_reflns_number 6973
_diffrn_reflns_theta_full 27.00
_diffrn_reflns_theta_max 27.00
_diffrn_reflns_theta_min 2.99
_diffrn_standards_decay_% 0
_diffrn_standards_interval_time 0
_diffrn_standards_number 0
_exptl_absorpt_coefficient_mu 0.085
_exptl_absorpt_correction_type none
_exptl_crystal_colour colorless
_exptl_crystal_density_diffrn 1.350
_exptl_crystal_density_method 'not measured'
_exptl_crystal_description block
_exptl_crystal_F_000 1008
_exptl_crystal_size_max 0.3
_exptl_crystal_size_mid 0.2
_exptl_crystal_size_min 0.2
_refine_diff_density_max 0.183
_refine_diff_density_min -0.204
_refine_diff_density_rms 0.033
_refine_ls_extinction_method none
_refine_ls_goodness_of_fit_ref 1.038
_refine_ls_hydrogen_treatment mixed
_refine_ls_matrix_type full
_refine_ls_number_parameters 181
_refine_ls_number_reflns 2511
_refine_ls_number_restraints 0
_refine_ls_restrained_S_all 1.038
_refine_ls_R_factor_all 0.0603
_refine_ls_R_factor_gt 0.0410
_refine_ls_shift/su_max 0.000
_refine_ls_shift/su_mean 0.000
_refine_ls_structure_factor_coef Fsqd
_refine_ls_weighting_details 'calc w=1/[\s^2^(Fo^2^)+(0.0535P)^2^+0.6611P] where P=(Fo^2^+2Fc^2^)/3'
_refine_ls_weighting_scheme calc
_refine_ls_wR_factor_gt 0.0962
_refine_ls_wR_factor_ref 0.1039
_reflns_number_gt 1959
_reflns_number_total 2511
_reflns_threshold_expression >2sigma(I)
_cod_data_source_file 1860-5397-9-1-S2.cif
_cod_data_source_block herges85
_cod_original_sg_symbol_H-M 'C 2/c'
_cod_database_code 4029706

loop_
_symmetry_equiv_pos_as_xyz
'x, y, z'
'-x, y, -z+1/2'
'x+1/2, y+1/2, z'
'-x+1/2, y+1/2, -z+1/2'
'-x, -y, -z'
'x, -y, z-1/2'
'-x+1/2, -y+1/2, -z'
'x+1/2, -y+1/2, z-1/2'

loop_
_atom_site_label
_atom_site_type_symbol
_atom_site_fract_x
_atom_site_fract_y
_atom_site_fract_z
_atom_site_U_iso_or_equiv
_atom_site_adp_type
_atom_site_occupancy
_atom_site_symmetry_multiplicity
_atom_site_calc_flag
_atom_site_refinement_flags
_atom_site_disorder_assembly
_atom_site_disorder_group
N1 N 0.09841(5) 0.32235(14) 0.43387(10) 0.0343(3) Uani 1 1 d . . .
N2 N 0.05736(5) 0.42585(14) 0.40784(10) 0.0345(3) Uani 1 1 d . . .
C1 C 0.07049(5) 0.59917(15) 0.44856(11) 0.0304(3) Uani 1 1 d . A .
C2 C 0.05687(5) 0.64375(16) 0.53437(11) 0.0314(3) Uani 1 1 d . . .
H2 H 0.0453 0.5594 0.5701 0.038 Uiso 1 1 calc R . .
C3 C 0.05996(5) 0.81124(16) 0.56869(11) 0.0324(3) Uani 1 1 d . . .
N3 N 0.05038(6) 0.85438(16) 0.66057(11) 0.0428(3) Uani 1 1 d . . .
H1N3 H 0.0279 0.7791 0.6736 0.064 Uiso 1 1 d R . .
H2N3 H 0.0352 0.9598 0.6524 0.064 Uiso 1 1 d R . .
C4 C 0.07605(6) 0.93160(16) 0.51228(12) 0.0359(3) Uani 1 1 d . . .
H4 H 0.0775 1.0469 0.5324 0.043 Uiso 1 1 calc R . .
C5 C 0.08989(6) 0.88492(17) 0.42744(12) 0.0369(3) Uani 1 1 d . A .
H5 H 0.1011 0.9695 0.3913 0.044 Uiso 1 1 calc R . .
C6 C 0.08793(6) 0.71765(16) 0.39305(12) 0.0346(3) Uani 1 1 d . . .
C7 C 0.1086(4) 0.6787(13) 0.3086(9) 0.0426(17) Uani 0.55 1 d P A 1
H7A H 0.1299 0.7793 0.3041 0.051 Uiso 0.55 1 calc PR A 1
H7B H 0.0726 0.6645 0.2301 0.051 Uiso 0.55 1 calc PR A 1
C8 C 0.1498(5) 0.5241(9) 0.3296(9) 0.0403(13) Uani 0.55 1 d P A 1
H8A H 0.1247 0.4270 0.2851 0.048 Uiso 0.55 1 calc PR A 1
H8B H 0.1766 0.5499 0.2984 0.048 Uiso 0.55 1 calc PR A 1
C7' C 0.0955(5) 0.6533(15) 0.2902(10) 0.0358(17) Uani 0.45 1 d P A 2
H7C H 0.0642 0.5690 0.2441 0.043 Uiso 0.45 1 calc PR A 2
H7D H 0.0907 0.7481 0.2375 0.043 Uiso 0.45 1 calc PR A 2
C8' C 0.1575(5) 0.5735(11) 0.3378(10) 0.0400(16) Uani 0.45 1 d P A 2
H8C H 0.1852 0.6645 0.3454 0.048 Uiso 0.45 1 calc PR A 2
H8D H 0.1548 0.4954 0.2769 0.048 Uiso 0.45 1 calc PR A 2
C9 C 0.18713(6) 0.47594(17) 0.45654(12) 0.0345(3) Uani 1 1 d . . .
C10 C 0.24868(6) 0.49755(17) 0.52715(13) 0.0377(3) Uani 1 1 d . A .
H10 H 0.2690 0.5634 0.4980 0.045 Uiso 1 1 calc R . .
C11 C 0.28151(6) 0.42685(17) 0.63814(13) 0.0376(3) Uani 1 1 d . . .
H11 H 0.3233 0.4464 0.6834 0.045 Uiso 1 1 calc R A .
C12 C 0.25362(6) 0.32669(16) 0.68423(12) 0.0337(3) Uani 1 1 d . A .
N4 N 0.28468(6) 0.26219(18) 0.79700(12) 0.0495(3) Uani 1 1 d . . .
H2N4 H 0.3251 0.2732 0.8343 0.074 Uiso 1 1 d R A .
H1N4 H 0.2671 0.1761 0.8138 0.074 Uiso 1 1 d R . .
C13 C 0.19249(6) 0.29755(15) 0.61340(12) 0.0321(3) Uani 1 1 d . . .
H13 H 0.1727 0.2255 0.6404 0.038 Uiso 1 1 calc R A .
C14 C 0.16031(6) 0.37343(15) 0.50340(11) 0.0304(3) Uani 1 1 d . A .

loop_
_atom_site_aniso_label
_atom_site_aniso_U_11
_atom_site_aniso_U_22
_atom_site_aniso_U_33
_atom_site_aniso_U_23
_atom_site_aniso_U_13
_atom_site_aniso_U_12
N1 0.0369(6) 0.0318(5) 0.0335(6) -0.0035(4) 0.0172(5) -0.0059(5)
N2 0.0332(6) 0.0330(6) 0.0336(6) -0.0012(4) 0.0141(5) -0.0062(4)
C1 0.0244(5) 0.0295(6) 0.0295(6) 0.0014(5) 0.0079(5) -0.0027(5)
C2 0.0248(6) 0.0333(6) 0.0325(7) 0.0056(5) 0.0118(5) -0.0027(5)
C3 0.0257(6) 0.0363(7) 0.0312(6) 0.0010(5) 0.0113(5) 0.0000(5)
N3 0.0433(7) 0.0478(7) 0.0409(7) -0.0011(5) 0.0240(6) 0.0031(5)
C4 0.0348(6) 0.0297(6) 0.0397(7) 0.0008(5) 0.0161(6) -0.0006(5)
C5 0.0393(7) 0.0318(6) 0.0400(7) 0.0082(5) 0.0202(6) -0.0005(5)
C6 0.0370(7) 0.0355(7) 0.0290(6) 0.0037(5) 0.0150(5) -0.0003(5)
C7 0.055(5) 0.040(3) 0.023(3) -0.001(2) 0.013(3) -0.005(2)
C8 0.052(3) 0.041(3) 0.037(2) 0.000(2) 0.028(2) -0.002(2)
C7' 0.038(4) 0.047(4) 0.016(3) -0.004(2) 0.010(3) 0.001(2)
C8' 0.046(3) 0.053(5) 0.028(2) 0.001(3) 0.024(2) -0.005(3)
C9 0.0403(7) 0.0368(7) 0.0332(7) -0.0024(5) 0.0236(6) -0.0004(5)
C10 0.0402(7) 0.0377(7) 0.0464(8) 0.0008(6) 0.0302(7) -0.0014(6)
C11 0.0294(6) 0.0378(7) 0.0471(8) -0.0012(6) 0.0205(6) -0.0006(5)
C12 0.0340(7) 0.0308(6) 0.0379(7) -0.0004(5) 0.0194(6) 0.0035(5)
N4 0.0363(6) 0.0560(8) 0.0470(8) 0.0162(6) 0.0141(6) 0.0023(6)
C13 0.0356(7) 0.0262(6) 0.0387(7) -0.0005(5) 0.0220(6) -0.0011(5)
C14 0.0326(6) 0.0273(6) 0.0338(7) -0.0074(5) 0.0185(5) -0.0027(5)

loop_
_atom_type_symbol
_atom_type_description
_atom_type_scat_dispersion_real
_atom_type_scat_dispersion_imag
_atom_type_scat_source
C C 0.0033 0.0016 'International Tables Vol C Tables 4.2.6.8 and 6.1.1.4'
H H 0.0000 0.0000 'International Tables Vol C Tables 4.2.6.8 and 6.1.1.4'
N N 0.0061 0.0033 'International Tables Vol C Tables 4.2.6.8 and 6.1.1.4'

loop_
_geom_angle_atom_site_label_1
_geom_angle_atom_site_label_2
_geom_angle_atom_site_label_3
_geom_angle
N2 N1 C14 120.51(10)
N1 N2 C1 120.97(10)
C2 C1 C6 122.28(12)
C2 C1 N2 115.67(11)
C6 C1 N2 121.49(12)
C1 C2 C3 120.68(12)
N3 C3 C2 120.60(12)
N3 C3 C4 121.56(12)
C2 C3 C4 117.75(12)
C5 C4 C3 120.84(12)
C4 C5 C6 122.30(12)
C5 C6 C1 116.12(12)
C5 C6 C7 118.1(4)
C1 C6 C7 125.6(4)
C5 C6 C7' 126.7(5)
C1 C6 C7' 116.7(5)
C7 C6 C7' 13.6(6)
C6 C7 C8 120.2(8)
C9 C8 C7 113.5(7)
C8' C7' C6 110.3(8)
C7' C8' C9 120.0(9)
C10 C9 C14 115.70(12)
C10 C9 C8 126.2(4)
C14 C9 C8 117.1(3)
C10 C9 C8' 115.3(4)
C14 C9 C8' 129.0(4)
C8 C9 C8' 16.0(4)
C11 C10 C9 122.72(12)
C10 C11 C12 120.66(12)
N4 C12 C13 120.45(12)
N4 C12 C11 121.81(12)
C13 C12 C11 117.71(12)
C14 C13 C12 120.42(12)
C13 C14 C9 122.69(12)
C13 C14 N1 115.32(11)
C9 C14 N1 121.54(12)

loop_
_geom_bond_atom_site_label_1
_geom_bond_atom_site_label_2
_geom_bond_distance
N1 N2 1.2492(16)
N1 C14 1.4482(16)
N2 C1 1.4563(16)
C1 C2 1.3890(19)
C1 C6 1.4002(18)
C2 C3 1.3964(19)
C3 N3 1.3949(18)
C3 C4 1.3982(19)
C4 C5 1.385(2)
C5 C6 1.3983(19)
C6 C7 1.491(12)
C6 C7' 1.549(12)
C7 C8 1.559(16)
C8 C9 1.498(11)
C7' C8' 1.537(19)
C8' C9 1.557(12)
C9 C10 1.395(2)
C9 C14 1.4007(18)
C10 C11 1.386(2)
C11 C12 1.4031(19)
C12 N4 1.3822(18)
C12 C13 1.3945(18)
C13 C14 1.3927(19)
